data_1540927
loop_
_publ_author_name
'Schuldt, D.'
'Hoppe, R.'

_publ_section_title
;
 Ueber Synthese und Aufbau von Na2(BeO2): Na8(OBeO2BeO2BeO2BeO)
;
_journal_name_full 'Zeitschrift fuer Anorganische und Allgemeine Chemie'
_journal_page_first 119
_journal_page_last 132
_journal_volume 578
_journal_year 1989
_chemical_formula_sum 'Be Na2 O2'
_chemical_name_systematic 'Na2 Be O2'
_space_group_IT_number 4
_symmetry_space_group_name_Hall 'P 2yb'
_symmetry_space_group_name_H-M 'P 1 21 1'
_cell_angle_alpha 90
_cell_angle_beta 99.3
_cell_angle_gamma 90
_cell_formula_units_Z 8
_cell_length_a 11.52
_cell_length_b 5.308
_cell_length_c 7.882
_cell_volume 475.635
_citation_journal_id_ASTM ZAACAB
_cod_data_source_file Schuldt_ZAACAB_1989_1919.cif
_cod_data_source_block Be1Na2O2
_cod_original_cell_volume 475.6347
_cod_original_formula_sum 'Be1 Na2 O2'
_cod_database_code 1540927

loop_
_symmetry_equiv_pos_as_xyz
x,y,z
-x,y+1/2,-z

loop_
_atom_site_label
_atom_site_type_symbol
_atom_site_fract_x
_atom_site_fract_y
_atom_site_fract_z
_atom_site_occupancy
_atom_site_U_iso_or_equiv
Na5 Na+1 0.4225 0.1217 0.0005 1 0.0
Be2 Be+2 0.204 0.0397 0.129 1 0.0
O8 O-2 0.2677 0.7368 0.5278 1 0.0
O1 O-2 0.9485 0.7002 0.3094 1 0.0
O4 O-2 0.1698 0.1231 0.2999 1 0.0
Na4 Na+1 0.9139 0.392 0.4944 1 0.0
Na2 Na+1 0.0134 0.5612 0.8384 1 0.0
Na7 Na+1 0.2178 0.3419 0.5711 1 0.0
O7 O-2 0.7766 0.782 0.0139 1 0.0
Be3 Be+2 0.6321 0.3591 0.3689 1 0.0
Na3 Na+1 0.6246 0.957 0.7017 1 0.0
O2 O-2 0.5642 0.3069 0.1984 1 0.0
Na6 Na+1 0.715 0.1748 0.0721 1 0.0
Na8 Na+1 0.8737 0.0732 0.8007 1 0.0
Be4 Be+2 0.1252 0.1066 0.8632 1 0.0
Na1 Na+1 0.4862 0.4393 0.6588 1 0.0
Be1 Be+2 0.2851 0.9571 0.3833 1 0.0
O6 O-2 0.8915 0.3828 0.0154 1 0.0
O3 O-2 0.3222 0.8582 0.1944 1 0.0
O5 O-2 0.3921 0.105 0.5247 1 0.0
